data_7223460
loop_
_publ_author_name
'Guo, Hai-Yang'
'Li, Zhi-Fang'
'Zhang, Xiao'
'Fu, Li-Wei'
'Hu, Yang-Yang'
'Guo, Lan-Lan'
'Cui, Xiao-Bing'
'Huo, Qi-Sheng'
'Xu, Ji-Qing'

_publ_section_title
;
 New self-assembly hybrid compounds based on arsenic--vanadium clusters
 and transition metal mixed-organic-ligand complexes
;
_journal_issue 4
_journal_name_full CrystEngComm
_journal_page_first 566
_journal_paper_doi 10.1039/C5CE01983D
_journal_volume 18
_journal_year 2016
_chemical_formula_sum 'C68 H58 As8 Cd2 N12 O47 V14'
_chemical_formula_weight 3332.58
_space_group_crystal_system triclinic
_space_group_IT_number 2
_space_group_name_Hall '-P 1'
_space_group_name_H-M_alt 'P -1'
_symmetry_space_group_name_Hall '-P 1'
_symmetry_space_group_name_H-M 'P -1'
_atom_sites_solution_hydrogens mixed
_audit_creation_method SHELXL-2014/7
_audit_update_record
;
2015-10-08 deposited with the CCDC.
2015-12-11 downloaded from the CCDC.
;
_cell_angle_alpha 106.2380(10)
_cell_angle_beta 95.3720(10)
_cell_angle_gamma 102.4660(10)
_cell_formula_units_Z 1
_cell_length_a 11.5263(9)
_cell_length_b 15.2606(11)
_cell_length_c 15.8895(12)
_cell_measurement_reflns_used 5840
_cell_measurement_temperature 296(2)
_cell_measurement_theta_max 28.2951
_cell_measurement_theta_min 2.5122
_cell_volume 2584.6(3)
_computing_cell_refinement 'Bruker SMART'
_computing_data_collection 'Bruker SMART'
_computing_data_reduction 'Bruker SAINT'
_computing_molecular_graphics 'SHELXL-2014/7 (Sheldrick, 2014)'
_computing_publication_material 'SHELXL-2014/7 (Sheldrick, 2014)'
_computing_structure_refinement 'SHELXL-2014/7 (Sheldrick, 2014)'
_computing_structure_solution 'SHELXL-2014/7 (Sheldrick, 2014)'
_diffrn_ambient_temperature 296(2)
_diffrn_measured_fraction_theta_full 0.993
_diffrn_measured_fraction_theta_max 0.933
_diffrn_measurement_device_type 'CCD area detector'
_diffrn_measurement_method 'phi and omega scans'
_diffrn_radiation_type MoK\a
_diffrn_radiation_wavelength 0.71073
_diffrn_reflns_av_R_equivalents 0.0179
_diffrn_reflns_av_unetI/netI 0.0446
_diffrn_reflns_laue_measured_fraction_full 0.993
_diffrn_reflns_laue_measured_fraction_max 0.933
_diffrn_reflns_limit_h_max 10
_diffrn_reflns_limit_h_min -15
_diffrn_reflns_limit_k_max 17
_diffrn_reflns_limit_k_min -19
_diffrn_reflns_limit_l_max 15
_diffrn_reflns_limit_l_min -21
_diffrn_reflns_number 16505
_diffrn_reflns_point_group_measured_fraction_full 0.993
_diffrn_reflns_point_group_measured_fraction_max 0.933
_diffrn_reflns_theta_full 25.242
_diffrn_reflns_theta_max 28.352
_diffrn_reflns_theta_min 1.437
_exptl_absorpt_coefficient_mu 4.237
_exptl_absorpt_correction_T_max 0.655
_exptl_absorpt_correction_T_min 0.510
_exptl_absorpt_correction_type multi-scan
_exptl_crystal_colour black
_exptl_crystal_density_diffrn 2.141
_exptl_crystal_description block
_exptl_crystal_F_000 1608
_exptl_crystal_size_max 0.150
_exptl_crystal_size_mid 0.130
_exptl_crystal_size_min 0.110
_refine_diff_density_max 2.219
_refine_diff_density_min -1.353
_refine_diff_density_rms 0.249
_refine_ls_extinction_method none
_refine_ls_goodness_of_fit_ref 1.073
_refine_ls_hydrogen_treatment constr
_refine_ls_matrix_type full
_refine_ls_number_parameters 745
_refine_ls_number_reflns 12049
_refine_ls_number_restraints 12
_refine_ls_restrained_S_all 1.083
_refine_ls_R_factor_all 0.0801
_refine_ls_R_factor_gt 0.0543
_refine_ls_shift/su_max 0.000
_refine_ls_shift/su_mean 0.000
_refine_ls_structure_factor_coef Fsqd
_refine_ls_weighting_details 'w=1/[\s^2^(Fo^2^)+(0.0996P)^2^+4.3496P] where P=(Fo^2^+2Fc^2^)/3'
_refine_ls_weighting_scheme calc
_refine_ls_wR_factor_gt 0.1548
_refine_ls_wR_factor_ref 0.1751
_reflns_Friedel_coverage 0.000
_reflns_number_gt 8860
_reflns_number_total 12049
_reflns_threshold_expression 'I > 2\s(I)'
_cod_data_source_file c5ce01983d2.cif
_cod_data_source_block shelx_4
_cod_depositor_comments 'Adding full bibliography for 7223456--7223462.cif.'
_cod_database_code 7223460
_shelx_shelxl_version_number 2014/7
_shelx_space_group_comment
;
The symmetry employed for this shelxl refinement is uniquely defined
by the following loop, which should always be used as a source of
symmetry information in preference to the above space-group names.
They are only intended as comments.
;
_shelx_estimated_absorpt_t_min 0.569
_shelx_estimated_absorpt_t_max 0.653

loop_
_space_group_symop_operation_xyz
'x, y, z'
'-x, -y, -z'

loop_
_atom_site_label
_atom_site_type_symbol
_atom_site_fract_x
_atom_site_fract_y
_atom_site_fract_z
_atom_site_U_iso_or_equiv
_atom_site_adp_type
_atom_site_occupancy
_atom_site_site_symmetry_order
_atom_site_calc_flag
_atom_site_refinement_flags_posn
_atom_site_refinement_flags_adp
_atom_site_refinement_flags_occupancy
Cd1 Cd 0.78369(4) 0.34744(3) 0.10351(3) 0.04049(13) Uani 1 1 d . . .
As1 As -0.19848(9) -0.13054(8) 0.21085(7) 0.0282(2) Uani 0.5 1 d . . P
As2 As -0.29114(10) -0.19603(8) 0.27050(7) 0.0312(2) Uani 0.5 1 d . . P
As3 As 0.07540(9) -0.09273(8) 0.74327(7) 0.0277(2) Uani 0.5 1 d . . P
As4 As 0.06705(11) -0.21420(9) 0.64594(9) 0.0365(3) Uani 0.5 1 d . . P
As5 As 0.17015(11) -0.25748(8) 0.46012(9) 0.0362(3) Uani 0.5 1 d . . P
As6 As 0.27176(9) -0.17003(7) 0.40024(7) 0.0259(2) Uani 0.5 1 d . . P
As7 As -0.39350(9) -0.05514(7) 0.55327(7) 0.0244(2) Uani 0.5 1 d . . P
As8 As -0.39972(10) -0.15617(8) 0.45519(8) 0.0301(2) Uani 0.5 1 d . . P
V1 V -0.09018(16) -0.01156(13) 0.26064(12) 0.0300(4) Uani 0.5 1 d . . P
V2 V -0.27688(16) 0.06254(13) 0.59002(12) 0.0287(4) Uani 0.5 1 d . . P
V3 V -0.29773(15) -0.18094(12) 0.38566(11) 0.0243(3) Uani 0.5 1 d . . P
V4 V 0.07973(15) -0.21361(11) 0.53530(11) 0.0223(3) Uani 0.5 1 d . . P
V5 V -0.15338(10) -0.27592(7) 0.44345(7) 0.0414(3) Uani 1 1 d . . .
V6 V 0.13022(10) -0.05126(7) 0.27227(6) 0.0345(2) Uani 1 1 d . . .
V7 V -0.01759(8) -0.22907(6) 0.30117(6) 0.0300(2) Uani 1 1 d . . .
V8 V -0.19547(8) -0.15691(6) 0.61920(6) 0.0275(2) Uani 1 1 d . . .
V9 V 0.27865(8) -0.02979(6) 0.61250(6) 0.02536(19) Uani 1 1 d . . .
O21 O 0.2241(4) -0.1338(3) 0.5003(3) 0.0341(8) Uani 1 1 d . . .
O20 O 0.0657(3) 0.0623(3) 0.2922(2) 0.0338(8) Uani 1 1 d . . .
O19 O -0.2730(4) -0.2221(3) 0.6672(3) 0.0419(10) Uani 1 1 d . . .
O18 O -0.2387(4) -0.0832(3) 0.3127(3) 0.0444(10) Uani 1 1 d . . .
O17 O 0.3976(4) -0.0403(3) 0.6622(3) 0.0404(10) Uani 1 1 d . . .
O16 O -0.2541(4) -0.0431(3) 0.6331(3) 0.0397(10) Uani 1 1 d . . .
O15 O -0.0768(4) -0.2211(3) 0.5690(3) 0.0441(11) Uani 1 1 d . . .
O14 O 0.1381(3) -0.0988(3) 0.6495(3) 0.0348(9) Uani 1 1 d . . .
O13 O 0.0097(4) -0.2574(3) 0.4137(3) 0.0407(10) Uani 1 1 d . . .
O12 O 0.1311(5) -0.2875(4) 0.5595(3) 0.0561(13) Uani 1 1 d . . .
O11 O -0.2627(4) -0.2002(3) 0.4927(3) 0.0402(10) Uani 1 1 d . . .
O10 O -0.1774(4) -0.2364(3) 0.3370(3) 0.0414(10) Uani 1 1 d . . .
O9 O -0.1483(4) 0.1479(3) 0.6711(3) 0.0345(9) Uani 1 1 d . . .
O8 O -0.3208(4) -0.0480(3) 0.4645(3) 0.0406(10) Uani 1 1 d . . .
O7 O -0.0370(4) -0.1256(3) 0.2543(3) 0.0416(10) Uani 1 1 d . . .
O6 O -0.2159(5) -0.3867(3) 0.4220(3) 0.0580(14) Uani 1 1 d . . .
O5 O -0.0264(5) -0.3219(3) 0.2197(3) 0.0524(12) Uani 1 1 d . . .
O4 O 0.1832(5) -0.0704(3) 0.1813(3) 0.0518(12) Uani 1 1 d . . .
O3 O -0.1537(5) -0.0182(4) 0.1788(4) 0.0682(16) Uani 1 1 d . . .
O2 O -0.3913(5) 0.0771(4) 0.6010(4) 0.0670(14) Uani 1 1 d . U .
O1 O -0.4172(5) -0.2242(4) 0.3392(4) 0.0707(15) Uani 1 1 d . U .
N1 N 0.9328(5) 0.4080(3) 0.2288(3) 0.0383(11) Uani 1 1 d . . .
N5 N 0.6372(5) 0.2261(4) -0.0096(3) 0.0391(11) Uani 1 1 d . . .
N6 N 0.6522(6) 0.2564(4) 0.1708(3) 0.0455(13) Uani 1 1 d . . .
N4 N 0.6843(6) 0.4685(4) 0.1398(4) 0.0479(13) Uani 1 1 d . . .
N2 N 0.9317(5) 0.2638(4) 0.0839(4) 0.0475(14) Uani 1 1 d . . .
C6 C 1.0165(5) 0.3591(4) 0.2342(4) 0.0383(13) Uani 1 1 d . . .
C21 C 0.6797(6) 0.5185(4) 0.0803(4) 0.0406(14) Uani 1 1 d . . .
N3 N 0.8130(5) 0.4340(4) 0.0012(4) 0.0455(13) Uani 1 1 d . . .
C34 C 0.5510(5) 0.1736(4) 0.0207(4) 0.0373(13) Uani 1 1 d . . .
C33 C 0.5587(6) 0.1902(4) 0.1156(4) 0.0381(13) Uani 1 1 d . . .
C26 C 0.4557(6) 0.1010(5) -0.0379(4) 0.0451(15) Uani 1 1 d . . .
C20 C 0.6244(8) 0.4871(5) 0.2069(5) 0.058(2) Uani 1 1 d . . .
H20A H 0.6253 0.4526 0.2467 0.070 Uiso 1 1 calc R U .
C22 C 0.7447(6) 0.4981(4) 0.0072(4) 0.0421(14) Uani 1 1 d . . .
C5 C 1.0179(6) 0.2820(4) 0.1535(4) 0.0388(13) Uani 1 1 d . . .
C10 C 0.9303(7) 0.4790(5) 0.3003(4) 0.0501(16) Uani 1 1 d . . .
H10A H 0.8727 0.5128 0.2972 0.060 Uiso 1 1 calc R U .
C29 C 0.4699(6) 0.1347(5) 0.1478(5) 0.0460(15) Uani 1 1 d . . .
C32 C 0.6598(8) 0.2690(6) 0.2578(5) 0.061(2) Uani 1 1 d . . .
H32A H 0.7250 0.3143 0.2957 0.073 Uiso 1 1 calc R U .
C23 C 0.6309(6) 0.2064(5) -0.0975(4) 0.0456(15) Uani 1 1 d . . .
H23A H 0.6904 0.2421 -0.1187 0.055 Uiso 1 1 calc R U .
C31 C 0.5772(9) 0.2191(6) 0.2942(5) 0.065(2) Uani 1 1 d . . .
H31A H 0.5856 0.2316 0.3555 0.078 Uiso 1 1 calc R U .
C24 C 0.5418(6) 0.1364(5) -0.1589(4) 0.0497(17) Uani 1 1 d . . .
H24A H 0.5421 0.1256 -0.2195 0.060 Uiso 1 1 calc R U .
C25 C 0.4539(6) 0.0839(5) -0.1297(5) 0.0491(16) Uani 1 1 d . . .
H25A H 0.3927 0.0367 -0.1701 0.059 Uiso 1 1 calc R U .
C9 C 1.0108(8) 0.5039(7) 0.3791(5) 0.072(3) Uani 1 1 d . . .
H9A H 1.0067 0.5529 0.4282 0.086 Uiso 1 1 calc R U .
C30 C 0.4819(8) 0.1506(6) 0.2399(5) 0.058(2) Uani 1 1 d . . .
H30A H 0.4257 0.1151 0.2637 0.070 Uiso 1 1 calc R U .
C7 C 1.0988(7) 0.3824(7) 0.3099(5) 0.072(3) Uani 1 1 d . . .
H7A H 1.1572 0.3492 0.3123 0.087 Uiso 1 1 calc R U .
C14 C 0.7352(7) 0.5429(5) -0.0585(5) 0.0563(19) Uani 1 1 d . . .
C4 C 1.1028(7) 0.2309(6) 0.1505(5) 0.061(2) Uani 1 1 d . . .
H4A H 1.1619 0.2437 0.1994 0.074 Uiso 1 1 calc R U .
C17 C 0.6141(8) 0.5859(5) 0.0890(5) 0.0538(18) Uani 1 1 d . . .
C27 C 0.3660(7) 0.0482(6) -0.0012(6) 0.0590(19) Uani 1 1 d . . .
H27A H 0.3016 0.0022 -0.0394 0.071 Uiso 1 1 calc R U .
C28 C 0.3729(7) 0.0633(6) 0.0853(6) 0.059(2) Uani 1 1 d . . .
H28A H 0.3138 0.0272 0.1065 0.071 Uiso 1 1 calc R U .
C18 C 0.5552(9) 0.6050(5) 0.1619(5) 0.067(2) Uani 1 1 d . . .
H18A H 0.5129 0.6513 0.1704 0.080 Uiso 1 1 calc R U .
C11 C 0.8717(7) 0.4163(5) -0.0655(6) 0.061(2) Uani 1 1 d . . .
H11A H 0.9217 0.3757 -0.0671 0.074 Uiso 1 1 calc R U .
C1 C 0.9284(8) 0.1939(6) 0.0092(5) 0.075(3) Uani 1 1 d . . .
H1A H 0.8672 0.1807 -0.0385 0.089 Uiso 1 1 calc R U .
C13 C 0.7950(9) 0.5180(7) -0.1307(7) 0.080(3) Uani 1 1 d . . .
H13A H 0.7881 0.5445 -0.1764 0.096 Uiso 1 1 calc R U .
C19 C 0.5598(9) 0.5558(5) 0.2206(5) 0.068(2) Uani 1 1 d . . .
H19A H 0.5204 0.5678 0.2695 0.082 Uiso 1 1 calc R U .
C15 C 0.6653(9) 0.6123(6) -0.0478(6) 0.070(2) Uani 1 1 d . . .
H15A H 0.6591 0.6428 -0.0906 0.085 Uiso 1 1 calc R U .
C16 C 0.6088(8) 0.6337(5) 0.0235(6) 0.065(2) Uani 1 1 d . . .
H16A H 0.5663 0.6798 0.0299 0.078 Uiso 1 1 calc R U .
C8 C 1.0940(9) 0.4556(9) 0.3824(6) 0.102(4) Uani 1 1 d . . .
H8A H 1.1493 0.4716 0.4342 0.122 Uiso 1 1 calc R U .
C12 C 0.8627(9) 0.4556(6) -0.1343(7) 0.075(3) Uani 1 1 d . . .
H12A H 0.9030 0.4391 -0.1821 0.091 Uiso 1 1 calc R U .
C2 C 1.0121(10) 0.1413(7) 0.0008(6) 0.095(4) Uani 1 1 d . . .
H2A H 1.0098 0.0948 -0.0521 0.114 Uiso 1 1 calc R U .
C3 C 1.0981(10) 0.1593(7) 0.0722(7) 0.096(4) Uani 1 1 d . . .
H3A H 1.1544 0.1236 0.0689 0.116 Uiso 1 1 calc R U .
O2W O -0.6004(9) -0.6165(7) 0.2866(9) 0.179(6) Uani 1 1 d . . .
H1O2 H -0.5290 -0.6025 0.3147 0.215 Uiso 1 1 d R U .
H2O2 H -0.6393 -0.6663 0.2955 0.215 Uiso 1 1 d R U .
O1W O 0.0000 0.0000 0.5000 0.150(5) Uani 1 2 d S . P
O3W O -0.399(2) -0.5360(13) 0.4282(12) 0.180(11) Uani 0.5 1 d . . P
O4W O 0.3152(15) -0.2945(12) 0.2631(11) 0.115(6) Uani 0.5 1 d . . P

loop_
_atom_site_aniso_label
_atom_site_aniso_U_11
_atom_site_aniso_U_22
_atom_site_aniso_U_33
_atom_site_aniso_U_23
_atom_site_aniso_U_13
_atom_site_aniso_U_12
Cd1 0.0454(3) 0.0376(2) 0.0355(2) 0.00463(18) 0.00006(18) 0.0159(2)
As1 0.0249(5) 0.0324(6) 0.0199(5) -0.0005(4) 0.0033(4) 0.0034(4)
As2 0.0304(6) 0.0292(6) 0.0282(5) 0.0026(4) -0.0004(4) 0.0057(4)
As3 0.0243(5) 0.0376(6) 0.0250(5) 0.0156(4) 0.0053(4) 0.0073(4)
As4 0.0323(6) 0.0347(6) 0.0495(7) 0.0227(5) 0.0084(5) 0.0093(5)
As5 0.0318(6) 0.0263(6) 0.0516(7) 0.0085(5) 0.0121(5) 0.0118(5)
As6 0.0253(5) 0.0257(5) 0.0279(5) 0.0042(4) 0.0080(4) 0.0126(4)
As7 0.0189(5) 0.0300(5) 0.0253(5) 0.0077(4) 0.0079(4) 0.0076(4)
As8 0.0220(5) 0.0271(5) 0.0398(6) 0.0112(4) 0.0040(4) 0.0026(4)
V1 0.0274(9) 0.0342(10) 0.0288(9) 0.0101(7) 0.0046(7) 0.0077(8)
V2 0.0242(9) 0.0267(9) 0.0344(9) 0.0059(7) 0.0088(7) 0.0076(7)
V3 0.0219(8) 0.0225(8) 0.0243(8) 0.0014(6) 0.0064(6) 0.0037(6)
V4 0.0219(8) 0.0208(8) 0.0241(8) 0.0058(6) 0.0042(6) 0.0066(6)
V5 0.0412(6) 0.0275(5) 0.0412(6) -0.0033(4) 0.0181(4) -0.0070(4)
V6 0.0508(6) 0.0323(5) 0.0244(4) 0.0069(4) 0.0176(4) 0.0164(4)
V7 0.0288(5) 0.0294(5) 0.0275(4) -0.0012(3) 0.0070(4) 0.0106(4)
V8 0.0239(4) 0.0300(5) 0.0287(4) 0.0080(4) 0.0070(3) 0.0071(4)
V9 0.0217(4) 0.0288(4) 0.0248(4) 0.0067(3) 0.0030(3) 0.0072(3)
O21 0.034(2) 0.0275(19) 0.035(2) 0.0032(16) 0.0066(16) 0.0043(16)
O20 0.034(2) 0.033(2) 0.0295(19) 0.0063(16) 0.0051(16) 0.0032(17)
O19 0.035(2) 0.045(2) 0.048(2) 0.019(2) 0.0131(19) 0.0051(19)
O18 0.045(2) 0.054(3) 0.033(2) 0.0012(19) 0.0075(18) 0.025(2)
O17 0.031(2) 0.052(3) 0.042(2) 0.018(2) 0.0004(17) 0.0148(19)
O16 0.059(3) 0.044(2) 0.029(2) 0.0135(17) 0.0152(18) 0.034(2)
O15 0.030(2) 0.036(2) 0.053(3) -0.0059(19) 0.0145(19) 0.0039(18)
O14 0.030(2) 0.032(2) 0.043(2) 0.0132(17) 0.0128(17) 0.0051(16)
O13 0.039(2) 0.038(2) 0.033(2) 0.0042(17) 0.0056(17) -0.0053(18)
O12 0.056(3) 0.079(4) 0.056(3) 0.033(3) 0.018(2) 0.045(3)
O11 0.041(2) 0.037(2) 0.029(2) -0.0001(17) 0.0068(17) -0.0036(18)
O10 0.029(2) 0.034(2) 0.052(3) -0.0011(18) 0.0152(18) 0.0045(17)
O9 0.040(2) 0.0293(19) 0.034(2) 0.0094(16) 0.0133(17) 0.0064(17)
O8 0.032(2) 0.053(3) 0.035(2) 0.0201(19) 0.0059(17) -0.0007(19)
O7 0.056(3) 0.048(2) 0.036(2) 0.0184(19) 0.0201(19) 0.031(2)
O6 0.066(3) 0.030(2) 0.061(3) -0.002(2) 0.024(3) -0.008(2)
O5 0.060(3) 0.040(2) 0.047(3) -0.008(2) 0.008(2) 0.019(2)
O4 0.068(3) 0.056(3) 0.031(2) 0.009(2) 0.024(2) 0.015(2)
O3 0.056(3) 0.048(3) 0.080(4) 0.004(3) -0.035(3) 0.010(2)
O2 0.059(2) 0.067(2) 0.080(2) 0.0322(17) 0.0040(16) 0.0138(16)
O1 0.062(2) 0.083(2) 0.064(2) 0.0106(16) 0.0095(16) 0.0286(17)
N1 0.044(3) 0.030(2) 0.033(2) 0.002(2) 0.003(2) 0.006(2)
N5 0.037(3) 0.045(3) 0.032(2) 0.008(2) 0.003(2) 0.011(2)
N6 0.067(4) 0.040(3) 0.034(3) 0.012(2) 0.010(2) 0.019(3)
N4 0.064(4) 0.038(3) 0.040(3) 0.008(2) 0.005(3) 0.017(3)
N2 0.052(3) 0.045(3) 0.039(3) -0.004(2) 0.000(2) 0.024(3)
C6 0.035(3) 0.043(3) 0.032(3) 0.008(2) 0.005(2) 0.007(3)
C21 0.051(4) 0.025(3) 0.042(3) 0.007(2) 0.000(3) 0.009(3)
N3 0.042(3) 0.039(3) 0.053(3) 0.012(2) 0.012(2) 0.008(2)
C34 0.036(3) 0.037(3) 0.044(3) 0.014(3) 0.006(2) 0.019(3)
C33 0.045(3) 0.037(3) 0.040(3) 0.014(3) 0.009(3) 0.024(3)
C26 0.035(3) 0.048(4) 0.053(4) 0.014(3) -0.002(3) 0.020(3)
C20 0.088(6) 0.050(4) 0.045(4) 0.014(3) 0.022(4) 0.029(4)
C22 0.040(3) 0.030(3) 0.053(4) 0.013(3) 0.008(3) 0.003(3)
C5 0.044(3) 0.032(3) 0.036(3) 0.006(2) 0.004(3) 0.009(3)
C10 0.059(4) 0.040(3) 0.040(3) -0.003(3) 0.004(3) 0.011(3)
C29 0.052(4) 0.048(4) 0.057(4) 0.029(3) 0.019(3) 0.031(3)
C32 0.091(6) 0.052(4) 0.041(4) 0.011(3) 0.008(4) 0.023(4)
C23 0.042(3) 0.058(4) 0.036(3) 0.013(3) 0.008(3) 0.013(3)
C31 0.111(7) 0.057(5) 0.045(4) 0.027(4) 0.028(4) 0.039(5)
C24 0.046(4) 0.062(4) 0.035(3) 0.003(3) -0.001(3) 0.020(3)
C25 0.040(3) 0.056(4) 0.047(4) 0.012(3) -0.008(3) 0.018(3)
C9 0.067(5) 0.083(6) 0.040(4) -0.018(4) 0.001(4) 0.019(5)
C30 0.074(5) 0.065(5) 0.065(5) 0.042(4) 0.034(4) 0.039(4)
C7 0.056(5) 0.113(7) 0.040(4) -0.001(4) -0.006(3) 0.043(5)
C14 0.064(5) 0.038(4) 0.071(5) 0.024(3) 0.022(4) 0.008(3)
C4 0.062(5) 0.064(5) 0.052(4) 0.003(4) -0.007(4) 0.033(4)
C17 0.079(5) 0.031(3) 0.050(4) 0.006(3) 0.013(4) 0.021(3)
C27 0.040(4) 0.068(5) 0.074(5) 0.037(4) 0.004(3) 0.007(3)
C28 0.041(4) 0.056(4) 0.095(6) 0.042(4) 0.019(4) 0.018(3)
C18 0.106(7) 0.047(4) 0.060(5) 0.012(4) 0.030(5) 0.043(4)
C11 0.052(4) 0.051(4) 0.083(6) 0.017(4) 0.029(4) 0.013(4)
C1 0.071(5) 0.078(6) 0.054(4) -0.024(4) -0.018(4) 0.046(5)
C13 0.097(7) 0.069(6) 0.092(7) 0.048(5) 0.050(6) 0.016(5)
C19 0.110(7) 0.050(4) 0.052(4) 0.008(3) 0.034(5) 0.037(5)
C15 0.092(7) 0.057(5) 0.083(6) 0.043(5) 0.032(5) 0.026(5)
C16 0.085(6) 0.043(4) 0.070(5) 0.016(4) 0.010(4) 0.027(4)
C8 0.068(6) 0.163(11) 0.044(5) -0.022(6) -0.018(4) 0.048(7)
C12 0.085(6) 0.061(5) 0.095(7) 0.033(5) 0.062(6) 0.018(5)
C2 0.103(8) 0.088(7) 0.067(6) -0.035(5) -0.020(5) 0.061(6)
C3 0.092(7) 0.089(7) 0.095(7) -0.013(6) -0.015(6) 0.064(6)
O2W 0.115(8) 0.130(8) 0.350(18) 0.148(11) 0.088(9) 0.034(6)
O1W 0.160(14) 0.173(14) 0.129(11) 0.063(11) 0.023(10) 0.047(11)
O3W 0.21(2) 0.116(13) 0.119(13) 0.000(11) 0.059(14) -0.122(14)
O4W 0.102(12) 0.108(12) 0.091(11) -0.012(9) 0.005(9) 0.000(9)

loop_
_atom_type_symbol
_atom_type_description
_atom_type_scat_dispersion_real
_atom_type_scat_dispersion_imag
_atom_type_scat_source
C C 0.0033 0.0016 'International Tables Vol C Tables 4.2.6.8 and 6.1.1.4'
H H 0.0000 0.0000 'International Tables Vol C Tables 4.2.6.8 and 6.1.1.4'
N N 0.0061 0.0033 'International Tables Vol C Tables 4.2.6.8 and 6.1.1.4'
O O 0.0106 0.0060 'International Tables Vol C Tables 4.2.6.8 and 6.1.1.4'
V V 0.3005 0.5294 'International Tables Vol C Tables 4.2.6.8 and 6.1.1.4'
As As 0.0499 2.0058 'International Tables Vol C Tables 4.2.6.8 and 6.1.1.4'
Cd Cd -0.8075 1.2024 'International Tables Vol C Tables 4.2.6.8 and 6.1.1.4'

loop_
_geom_angle_atom_site_label_1
_geom_angle_atom_site_label_2
_geom_angle_atom_site_label_3
_geom_angle
_geom_angle_site_symmetry_1
_geom_angle_site_symmetry_3
N1 Cd1 N2 70.80(18) . .
N1 Cd1 N4 96.58(19) . .
N2 Cd1 N4 163.3(2) . .
N1 Cd1 N6 93.49(19) . .
N2 Cd1 N6 100.5(2) . .
N4 Cd1 N6 90.9(2) . .
N1 Cd1 N3 112.46(18) . .
N2 Cd1 N3 102.4(2) . .
N4 Cd1 N3 71.72(19) . .
N6 Cd1 N3 149.8(2) . .
N1 Cd1 N5 155.46(18) . .
N2 Cd1 N5 93.14(18) . .
N4 Cd1 N5 102.16(19) . .
N6 Cd1 N5 70.72(18) . .
N3 Cd1 N5 88.59(18) . .
O18 As1 As2 54.13(17) . .
O18 As1 V1 74.55(17) . .
As2 As1 V1 126.03(8) . .
O18 As1 O7 96.96(19) . .
As2 As1 O7 105.34(14) . .
V1 As1 O7 62.03(15) . .
O18 As1 O3 98.9(3) . .
As2 As1 O3 148.2(2) . .
V1 As1 O3 43.43(15) . .
O7 As1 O3 93.5(2) . .
O18 As2 V3 78.95(17) . .
O18 As2 As1 60.19(16) . .
V3 As2 As1 134.10(9) . .
O18 As2 O10 99.3(2) . .
V3 As2 O10 61.30(14) . .
As1 As2 O10 103.40(14) . .
O18 As2 O1 103.0(2) . .
V3 As2 O1 44.53(18) . .
As1 As2 O1 157.5(2) . .
O10 As2 O1 93.6(2) . .
V1 As3 O14 79.02(15) 2_556 .
V1 As3 O3 48.68(19) 2_556 2_556
O14 As3 O3 105.6(3) . 2_556
V1 As3 O20 63.93(14) 2_556 2_556
O14 As3 O20 98.95(19) . 2_556
O3 As3 O20 99.2(2) 2_556 2_556
V1 As3 As4 130.50(9) 2_556 .
O14 As3 As4 55.29(14) . .
O3 As3 As4 153.1(2) 2_556 .
O20 As3 As4 102.29(13) 2_556 .
O14 As4 V4 71.77(15) . .
O14 As4 O12 103.1(2) . .
V4 As4 O12 49.07(16) . .
O14 As4 O15 94.34(19) . .
V4 As4 O15 62.11(14) . .
O12 As4 O15 95.9(2) . .
O14 As4 As3 52.85(13) . .
V4 As4 As3 120.66(9) . .
O12 As4 As3 152.12(19) . .
O15 As4 As3 99.52(13) . .
V4 As5 O21 71.89(14) . .
V4 As5 O12 49.60(15) . .
O21 As5 O12 102.7(2) . .
V4 As5 O13 61.86(14) . .
O21 As5 O13 95.44(19) . .
O12 As5 O13 96.0(2) . .
V4 As5 As6 120.25(8) . .
O21 As5 As6 52.33(13) . .
O12 As5 As6 150.9(2) . .
O13 As5 As6 100.64(14) . .
V2 As6 O21 78.29(15) 2_556 .
V2 As6 O2 49.2(2) 2_556 2_556
O21 As6 O2 106.1(2) . 2_556
V2 As6 O9 63.71(14) 2_556 2_556
O21 As6 O9 97.92(18) . 2_556
O2 As6 O9 99.2(2) 2_556 2_556
V2 As6 As5 128.31(9) 2_556 .
O21 As6 As5 54.40(13) . .
O2 As6 As5 154.1(2) 2_556 .
O9 As6 As5 100.30(13) 2_556 .
O8 As7 As8 55.46(15) . .
O8 As7 O16 96.09(19) . .
As8 As7 O16 106.09(13) . .
O8 As7 V2 72.82(16) . .
As8 As7 V2 126.21(8) . .
O16 As7 V2 62.84(15) . .
O8 As7 O2 98.2(2) . .
As8 As7 O2 148.17(18) . .
O16 As7 O2 93.1(2) . .
V2 As7 O2 42.84(18) . .
O8 As8 V3 79.09(17) . .
O8 As8 O1 106.2(3) . .
V3 As8 O1 47.42(19) . .
O8 As8 As7 58.62(15) . .
V3 As8 As7 132.28(9) . .
O1 As8 As7 158.8(2) . .
O8 As8 O11 95.9(2) . .
V3 As8 O11 59.40(13) . .
O1 As8 O11 94.6(2) . .
As7 As8 O11 101.35(13) . .
O3 V1 As3 73.1(2) . 2_556
O3 V1 O20 117.4(3) . .
As3 V1 O20 65.51(15) 2_556 .
O3 V1 As1 69.4(2) . .
As3 V1 As1 138.77(13) 2_556 .
O20 V1 As1 149.75(17) . .
O3 V1 O7 110.9(3) . .
As3 V1 O7 154.71(18) 2_556 .
O20 V1 O7 91.9(2) . .
As1 V1 O7 59.65(15) . .
O3 V1 O14 103.5(3) . 2_556
As3 V1 O14 53.04(12) 2_556 2_556
O20 V1 O14 87.02(18) . 2_556
As1 V1 O14 121.26(14) . 2_556
O7 V1 O14 141.47(19) . 2_556
O3 V1 O18 98.5(3) . .
As3 V1 O18 122.64(16) 2_556 .
O20 V1 O18 143.15(19) . .
As1 V1 O18 49.68(12) . .
O7 V1 O18 82.15(18) . .
O14 V1 O18 76.14(16) 2_556 .
O3 V1 V6 121.0(3) . .
As3 V1 V6 109.89(10) 2_556 .
O20 V1 V6 46.52(13) . .
As1 V1 V6 103.70(9) . .
O7 V1 V6 45.83(15) . .
O14 V1 V6 125.53(14) 2_556 .
O18 V1 V6 121.53(14) . .
O2 V2 As6 71.6(2) . 2_556
O2 V2 O9 116.3(3) . .
As6 V2 O9 65.82(15) 2_556 .
O2 V2 As7 70.2(3) . .
As6 V2 As7 138.15(12) 2_556 .
O9 V2 As7 149.65(17) . .
O2 V2 O16 109.8(3) . .
As6 V2 O16 154.91(17) 2_556 .
O9 V2 O16 92.9(2) . .
As7 V2 O16 58.50(15) . .
O2 V2 O21 103.5(3) . 2_556
As6 V2 O21 53.47(12) 2_556 2_556
O9 V2 O21 86.92(17) . 2_556
As7 V2 O21 121.54(14) . 2_556
O16 V2 O21 142.74(18) . 2_556
O2 V2 O8 100.3(3) . .
As6 V2 O8 123.63(16) 2_556 .
O9 V2 O8 142.52(19) . .
As7 V2 O8 49.88(11) . .
O16 V2 O8 81.27(17) . .
O21 V2 O8 76.70(16) 2_556 .
O2 V2 V6 120.1(3) . 2_556
As6 V2 V6 110.01(10) 2_556 2_556
O9 V2 V6 46.63(13) . 2_556
As7 V2 V6 103.49(9) . 2_556
O16 V2 V6 46.57(14) . 2_556
O21 V2 V6 125.78(13) 2_556 2_556
O8 V2 V6 120.72(14) . 2_556
O2 V2 V9 102.7(3) . 2_556
As6 V2 V9 87.57(9) 2_556 2_556
O9 V2 V9 119.78(14) . 2_556
As7 V2 V9 84.68(7) . 2_556
O16 V2 V9 115.58(13) . 2_556
O21 V2 V9 38.47(11) 2_556 2_556
O8 V2 V9 38.38(11) . 2_556
V6 V2 V9 136.85(7) 2_556 2_556
O1 V3 As8 69.8(2) . .
O1 V3 As2 73.5(3) . .
As8 V3 As2 135.91(12) . .
O1 V3 O11 116.2(3) . .
As8 V3 O11 66.68(15) . .
As2 V3 O11 155.24(18) . .
O1 V3 O10 115.5(3) . .
As8 V3 O10 158.31(18) . .
As2 V3 O10 62.61(16) . .
O11 V3 O10 93.3(2) . .
O1 V3 O8 100.1(3) . .
As8 V3 O8 49.36(12) . .
As2 V3 O8 117.23(14) . .
O11 V3 O8 84.64(18) . .
O10 V3 O8 140.85(18) . .
O1 V3 O18 99.9(3) . .
As8 V3 O18 117.68(14) . .
As2 V3 O18 46.94(12) . .
O11 V3 O18 141.17(19) . .
O10 V3 O18 82.97(19) . .
O8 V3 O18 75.02(16) . .
O1 V3 V5 123.4(3) . .
As8 V3 V5 111.81(9) . .
As2 V3 V5 108.40(8) . .
O11 V3 V5 46.89(14) . .
O10 V3 V5 46.96(15) . .
O8 V3 V5 123.97(13) . .
O18 V3 V5 122.70(13) . .
O12 V4 As5 68.1(2) . .
O12 V4 As4 67.4(2) . .
As5 V4 As4 133.20(11) . .
O12 V4 O13 110.1(3) . .
As5 V4 O13 63.77(15) . .
As4 V4 O13 148.24(16) . .
O12 V4 O15 109.1(3) . .
As5 V4 O15 148.98(16) . .
As4 V4 O15 62.80(16) . .
O13 V4 O15 90.5(2) . .
O12 V4 O21 102.8(2) . .
As5 V4 O21 54.39(12) . .
As4 V4 O21 124.43(14) . .
O13 V4 O21 87.30(17) . .
O15 V4 O21 146.7(2) . .
O12 V4 O14 102.6(2) . .
As5 V4 O14 125.70(14) . .
As4 V4 O14 53.62(12) . .
O13 V4 O14 146.5(2) . .
O15 V4 O14 85.31(17) . .
O21 V4 O14 78.58(16) . .
O12 V4 V5 115.6(2) . .
As5 V4 V5 106.16(8) . .
As4 V4 V5 105.49(8) . .
O13 V4 V5 45.18(13) . .
O15 V4 V5 45.43(14) . .
O21 V4 V5 125.84(13) . .
O14 V4 V5 124.21(13) . .
O12 V4 V9 105.1(2) . .
As5 V4 V9 89.46(7) . .
As4 V4 V9 88.40(7) . .
O13 V4 V9 121.38(14) . .
O15 V4 V9 119.97(14) . .
O21 V4 V9 39.29(11) . .
O14 V4 V9 39.33(11) . .
V5 V4 V9 139.32(7) . .
O6 V5 O11 110.4(2) . .
O6 V5 O13 110.5(2) . .
O11 V5 O13 139.08(18) . .
O6 V5 O10 110.6(2) . .
O11 V5 O10 87.16(18) . .
O13 V5 O10 79.19(18) . .
O6 V5 O15 110.1(2) . .
O11 V5 O15 78.56(17) . .
O13 V5 O15 87.05(17) . .
O10 V5 O15 139.24(19) . .
O6 V5 V3 113.6(2) . .
O11 V5 V3 42.91(13) . .
O13 V5 V3 117.30(14) . .
O10 V5 V3 44.77(12) . .
O15 V5 V3 115.43(14) . .
O6 V5 V4 115.9(2) . .
O11 V5 V4 114.67(12) . .
O13 V5 V4 43.24(12) . .
O10 V5 V4 114.67(13) . .
O15 V5 V4 43.96(12) . .
V3 V5 V4 130.50(6) . .
O6 V5 V8 112.96(18) . .
O11 V5 V8 39.44(12) . .
O13 V5 V8 119.53(12) . .
O10 V5 V8 119.70(13) . .
O15 V5 V8 39.40(12) . .
V3 V5 V8 80.01(5) . .
V4 V5 V8 80.17(5) . .
O6 V5 V7 114.04(18) . .
O11 V5 V7 119.46(13) . .
O13 V5 V7 39.66(13) . .
O10 V5 V7 39.73(12) . .
O15 V5 V7 119.40(13) . .
V3 V5 V7 81.81(5) . .
V4 V5 V7 79.57(5) . .
V8 V5 V7 133.00(4) . .
O4 V6 O7 111.1(2) . .
O4 V6 O9 110.1(2) . 2_556
O7 V6 O9 78.27(17) . 2_556
O4 V6 O16 108.7(2) . 2_556
O7 V6 O16 140.10(17) . 2_556
O9 V6 O16 89.63(17) 2_556 2_556
O4 V6 O20 110.0(2) . .
O7 V6 O20 87.16(17) . .
O9 V6 O20 139.91(16) 2_556 .
O16 V6 O20 78.00(16) 2_556 .
O4 V6 V2 113.7(2) . 2_556
O7 V6 V2 114.77(13) . 2_556
O9 V6 V2 43.14(12) 2_556 2_556
O16 V6 V2 46.81(12) 2_556 2_556
O20 V6 V2 117.30(12) . 2_556
O4 V6 V1 114.3(2) . .
O7 V6 V1 45.28(13) . .
O9 V6 V1 116.92(13) 2_556 .
O16 V6 V1 114.42(12) 2_556 .
O20 V6 V1 42.26(12) . .
V2 V6 V1 131.93(6) 2_556 .
O4 V6 V8 113.00(18) . 2_556
O7 V6 V8 119.04(12) . 2_556
O9 V6 V8 120.74(12) 2_556 2_556
O16 V6 V8 38.99(11) 2_556 2_556
O20 V6 V8 39.11(11) . 2_556
V2 V6 V8 82.48(5) 2_556 2_556
V1 V6 V8 78.71(5) . 2_556
O4 V6 V7 113.93(18) . .
O7 V6 V7 39.15(12) . .
O9 V6 V7 39.33(12) 2_556 .
O16 V6 V7 121.61(12) 2_556 .
O20 V6 V7 119.50(12) . .
V2 V6 V7 79.70(5) 2_556 .
V1 V6 V7 81.77(5) . .
V8 V6 V7 133.07(4) 2_556 .
O5 V7 O13 109.2(2) . .
O5 V7 O10 108.3(2) . .
O13 V7 O10 78.99(19) . .
O5 V7 O7 109.2(2) . .
O13 V7 O7 141.54(17) . .
O10 V7 O7 89.36(19) . .
O5 V7 O9 109.3(2) . 2_556
O13 V7 O9 89.29(16) . 2_556
O10 V7 O9 142.46(16) . 2_556
O7 V7 O9 77.92(18) . 2_556
O5 V7 V5 111.52(19) . .
O13 V7 V5 39.56(13) . .
O10 V7 V5 39.63(14) . .
O7 V7 V5 122.16(12) . .
O9 V7 V5 122.43(12) 2_556 .
O5 V7 V6 112.00(19) . .
O13 V7 V6 121.84(12) . .
O10 V7 V6 122.18(13) . .
O7 V7 V6 39.01(14) . .
O9 V7 V6 39.12(12) 2_556 .
V5 V7 V6 136.49(4) . .
O19 V8 O15 107.4(2) . .
O19 V8 O11 108.9(2) . .
O15 V8 O11 79.09(19) . .
O19 V8 O16 108.8(2) . .
O15 V8 O16 143.81(19) . .
O11 V8 O16 89.51(18) . .
O19 V8 O20 108.8(2) . 2_556
O15 V8 O20 89.44(17) . 2_556
O11 V8 O20 142.34(17) . 2_556
O16 V8 O20 78.84(18) . 2_556
O19 V8 V5 110.20(17) . .
O15 V8 V5 39.81(14) . .
O11 V8 V5 39.56(14) . .
O16 V8 V5 123.45(12) . .
O20 V8 V5 123.00(12) 2_556 .
O19 V8 V6 112.36(17) . 2_556
O15 V8 V6 122.76(12) . 2_556
O11 V8 V6 121.77(13) . 2_556
O16 V8 V6 39.19(13) . 2_556
O20 V8 V6 39.76(12) 2_556 2_556
V5 V8 V6 137.43(4) . 2_556
O17 V9 O8 109.3(2) . 2_556
O17 V9 O14 109.4(2) . .
O8 V9 O14 141.29(18) 2_556 .
O17 V9 O21 109.2(2) . .
O8 V9 O21 84.36(18) 2_556 .
O14 V9 O21 83.40(17) . .
O17 V9 O18 107.6(2) . 2_556
O8 V9 O18 84.1(2) 2_556 2_556
O14 V9 O18 84.11(19) . 2_556
O21 V9 O18 143.19(18) . 2_556
O17 V9 V4 114.69(17) . .
O8 V9 V4 118.07(13) 2_556 .
O14 V9 V4 41.95(12) . .
O21 V9 V4 41.50(12) . .
O18 V9 V4 119.06(14) 2_556 .
O17 V9 V2 113.53(16) . 2_556
O8 V9 V2 43.18(14) 2_556 2_556
O14 V9 V2 117.91(13) . 2_556
O21 V9 V2 41.34(12) . 2_556
O18 V9 V2 120.68(14) 2_556 2_556
V4 V9 V2 79.45(5) . 2_556
As6 O21 As5 73.27(15) . .
As6 O21 V9 137.7(2) . .
As5 O21 V9 140.9(2) . .
As6 O21 V4 122.8(2) . .
As5 O21 V4 53.72(12) . .
V9 O21 V4 99.20(17) . .
As6 O21 V2 48.24(12) . 2_556
As5 O21 V2 118.1(2) . 2_556
V9 O21 V2 100.20(17) . 2_556
V4 O21 V2 144.4(2) . 2_556
V1 O20 As3 50.56(12) . 2_556
V1 O20 V8 150.6(2) . 2_556
As3 O20 V8 120.6(2) 2_556 2_556
V1 O20 V6 91.21(18) . .
As3 O20 V6 138.1(2) 2_556 .
V8 O20 V6 101.13(18) 2_556 .
As2 O18 As1 65.68(16) . .
As2 O18 V9 141.7(3) . 2_556
As1 O18 V9 143.0(3) . 2_556
As2 O18 V3 54.11(15) . .
As1 O18 V3 116.4(2) . .
V9 O18 V3 99.61(18) 2_556 .
As2 O18 V1 119.1(2) . .
As1 O18 V1 55.77(14) . .
V9 O18 V1 98.0(2) 2_556 .
V3 O18 V1 147.1(2) . .
As7 O16 V8 116.3(2) . .
As7 O16 V6 141.7(2) . 2_556
V8 O16 V6 101.82(19) . 2_556
As7 O16 V2 58.66(13) . .
V8 O16 V2 150.0(2) . .
V6 O16 V2 86.62(18) 2_556 .
V4 O15 As4 55.09(13) . .
V4 O15 V8 149.1(2) . .
As4 O15 V8 119.1(2) . .
V4 O15 V5 90.61(18) . .
As4 O15 V5 140.1(2) . .
V8 O15 V5 100.8(2) . .
As3 O14 As4 71.86(16) . .
As3 O14 V9 138.4(2) . .
As4 O14 V9 140.2(2) . .
As3 O14 V4 122.3(2) . .
As4 O14 V4 54.61(13) . .
V9 O14 V4 98.72(17) . .
As3 O14 V1 47.93(12) . 2_556
As4 O14 V1 117.0(2) . 2_556
V9 O14 V1 101.43(18) . 2_556
V4 O14 V1 145.6(2) . 2_556
V4 O13 As5 54.37(13) . .
V4 O13 V5 91.58(18) . .
As5 O13 V5 140.3(2) . .
V4 O13 V7 148.0(2) . .
As5 O13 V7 118.9(2) . .
V5 O13 V7 100.8(2) . .
V4 O12 As5 62.26(19) . .
V4 O12 As4 63.52(19) . .
As5 O12 As4 123.9(3) . .
V3 O11 As8 53.92(14) . .
V3 O11 V8 152.8(2) . .
As8 O11 V8 118.0(2) . .
V3 O11 V5 90.21(18) . .
As8 O11 V5 140.9(2) . .
V8 O11 V5 101.0(2) . .
V3 O10 As2 56.09(14) . .
V3 O10 V5 88.27(18) . .
As2 O10 V5 142.0(2) . .
V3 O10 V7 152.4(2) . .
As2 O10 V7 117.1(2) . .
V5 O10 V7 100.6(2) . .
V2 O9 As6 50.48(13) . 2_556
V2 O9 V6 90.24(17) . 2_556
As6 O9 V6 136.7(2) 2_556 2_556
V2 O9 V7 150.6(2) . 2_556
As6 O9 V7 121.6(2) 2_556 2_556
V6 O9 V7 101.55(19) 2_556 2_556
As8 O8 As7 65.93(15) . .
As8 O8 V9 138.3(3) . 2_556
As7 O8 V9 143.4(3) . 2_556
As8 O8 V3 51.56(14) . .
As7 O8 V3 113.9(2) . .
V9 O8 V3 100.85(19) 2_556 .
As8 O8 V2 121.3(2) . .
As7 O8 V2 57.30(14) . .
V9 O8 V2 98.4(2) 2_556 .
V3 O8 V2 148.0(2) . .
As1 O7 V1 58.31(13) . .
As1 O7 V6 143.1(2) . .
V1 O7 V6 88.89(19) . .
As1 O7 V7 115.1(2) . .
V1 O7 V7 151.9(2) . .
V6 O7 V7 101.8(2) . .
V1 O3 As3 58.25(19) . 2_556
V1 O3 As1 67.2(2) . .
As3 O3 As1 123.0(3) 2_556 .
V2 O2 As6 59.2(2) . 2_556
V2 O2 As7 66.9(3) . .
As6 O2 As7 123.6(3) 2_556 .
V3 O1 As8 62.8(2) . .
V3 O1 As2 62.0(2) . .
As8 O1 As2 119.8(3) . .
C10 N1 C6 118.4(6) . .
C10 N1 Cd1 124.0(5) . .
C6 N1 Cd1 116.9(4) . .
C23 N5 C34 117.6(5) . .
C23 N5 Cd1 127.4(4) . .
C34 N5 Cd1 115.0(4) . .
C32 N6 C33 118.3(6) . .
C32 N6 Cd1 125.6(5) . .
C33 N6 Cd1 115.9(4) . .
C20 N4 C21 117.8(6) . .
C20 N4 Cd1 126.2(5) . .
C21 N4 Cd1 115.7(4) . .
C5 N2 C1 119.2(6) . .
C5 N2 Cd1 117.4(4) . .
C1 N2 Cd1 123.2(5) . .
N1 C6 C7 121.2(6) . .
N1 C6 C5 117.0(5) . .
C7 C6 C5 121.8(6) . .
N4 C21 C17 121.8(6) . .
N4 C21 C22 117.8(6) . .
C17 C21 C22 120.4(6) . .
C11 N3 C22 119.2(6) . .
C11 N3 Cd1 126.2(5) . .
C22 N3 Cd1 113.8(4) . .
N5 C34 C26 121.8(6) . .
N5 C34 C33 118.9(5) . .
C26 C34 C33 119.3(6) . .
N6 C33 C29 121.6(6) . .
N6 C33 C34 119.1(6) . .
C29 C33 C34 119.3(6) . .
C25 C26 C34 117.9(6) . .
C25 C26 C27 123.1(7) . .
C34 C26 C27 119.0(6) . .
N4 C20 C19 123.0(7) . .
N3 C22 C14 120.7(6) . .
N3 C22 C21 119.9(6) . .
C14 C22 C21 119.4(6) . .
N2 C5 C4 121.5(6) . .
N2 C5 C6 116.8(6) . .
C4 C5 C6 121.7(6) . .
N1 C10 C9 122.3(7) . .
C30 C29 C33 117.9(7) . .
C30 C29 C28 123.0(7) . .
C33 C29 C28 119.2(6) . .
N6 C32 C31 123.7(8) . .
N5 C23 C24 124.1(7) . .
C32 C31 C30 119.4(7) . .
C25 C24 C23 119.0(6) . .
C24 C25 C26 119.5(6) . .
C8 C9 C10 118.3(7) . .
C31 C30 C29 119.1(7) . .
C6 C7 C8 119.1(8) . .
C13 C14 C22 117.8(8) . .
C13 C14 C15 123.5(8) . .
C22 C14 C15 118.7(7) . .
C5 C4 C3 118.3(7) . .
C21 C17 C18 118.4(7) . .
C21 C17 C16 119.7(7) . .
C18 C17 C16 121.9(7) . .
C28 C27 C26 121.7(7) . .
C27 C28 C29 121.5(7) . .
C19 C18 C17 119.7(7) . .
N3 C11 C12 122.9(8) . .
N2 C1 C2 122.4(7) . .
C12 C13 C14 120.2(8) . .
C18 C19 C20 119.2(7) . .
C16 C15 C14 121.1(7) . .
C15 C16 C17 120.6(7) . .
C9 C8 C7 120.7(8) . .
C13 C12 C11 119.1(8) . .
C3 C2 C1 117.9(8) . .
C2 C3 C4 120.7(8) . .

loop_
_geom_bond_atom_site_label_1
_geom_bond_atom_site_label_2
_geom_bond_distance
_geom_bond_site_symmetry_2
Cd1 N1 2.328(5) .
Cd1 N2 2.335(5) .
Cd1 N4 2.346(6) .
Cd1 N6 2.365(6) .
Cd1 N3 2.369(6) .
Cd1 N5 2.394(5) .
As1 O18 1.729(4) .
As1 As2 1.8156(16) .
As1 V1 1.875(2) .
As1 O7 1.901(5) .
As1 O3 1.903(6) .
As2 O18 1.615(5) .
As2 V3 1.790(2) .
As2 O10 1.915(5) .
As2 O1 1.943(6) .
As3 V1 1.583(2) 2_556
As3 O14 1.704(4) .
As3 O3 1.781(5) 2_556
As3 O20 1.865(4) 2_556
As3 As4 2.0320(17) .
As4 O14 1.758(4) .
As4 V4 1.780(2) .
As4 O12 1.836(5) .
As4 O15 1.931(5) .
As5 V4 1.746(2) .
As5 O21 1.761(4) .
As5 O12 1.831(5) .
As5 O13 1.927(5) .
As5 As6 2.0741(16) .
As6 V2 1.592(2) 2_556
As6 O21 1.714(4) .
As6 O2 1.757(6) 2_556
As6 O9 1.882(4) 2_556
As7 O8 1.724(4) .
As7 As8 1.8435(15) .
As7 O16 1.894(4) .
As7 V2 1.897(2) .
As7 O2 1.940(6) .
As8 O8 1.663(4) .
As8 V3 1.717(2) .
As8 O1 1.812(6) .
As8 O11 1.951(5) .
V1 O3 1.398(5) .
V1 As3 1.583(2) 2_556
V1 O20 1.841(4) .
V1 O7 1.946(4) .
V1 O14 2.094(4) 2_556
V1 O18 2.185(5) .
V1 V6 2.738(2) .
V2 O2 1.402(6) .
V2 As6 1.592(2) 2_556
V2 O9 1.850(4) .
V2 O16 1.976(4) .
V2 O21 2.089(4) 2_556
V2 O8 2.153(5) .
V2 V6 2.705(2) 2_556
V2 V9 3.113(2) 2_556
V3 O1 1.422(6) .
V3 O11 1.828(5) .
V3 O10 1.892(4) .
V3 O8 2.152(5) .
V3 O18 2.169(5) .
V3 V5 2.686(2) .
V4 O12 1.502(5) .
V4 O13 1.894(4) .
V4 O15 1.919(4) .
V4 O21 2.058(4) .
V4 O14 2.074(4) .
V4 V5 2.764(2) .
V4 V9 3.0664(18) .
V5 O6 1.612(4) .
V5 O11 1.961(5) .
V5 O13 1.962(4) .
V5 O10 1.964(5) .
V5 O15 1.969(5) .
V5 V8 3.0215(13) .
V5 V7 3.0258(14) .
V6 O4 1.598(4) .
V6 O7 1.964(5) .
V6 O9 1.967(4) 2_556
V6 O16 1.968(5) 2_556
V6 O20 1.987(4) .
V6 V2 2.705(2) 2_556
V6 V8 3.0485(13) 2_556
V6 V7 3.0536(14) .
V7 O5 1.607(4) .
V7 O13 1.966(4) .
V7 O10 1.968(4) .
V7 O7 1.970(4) .
V7 O9 1.975(4) 2_556
V8 O19 1.593(4) .
V8 O15 1.952(4) .
V8 O11 1.955(4) .
V8 O16 1.960(4) .
V8 O20 1.960(4) 2_556
V8 V6 3.0486(13) 2_556
V9 O17 1.579(4) .
V9 O8 1.954(4) 2_556
V9 O14 1.966(4) .
V9 O21 1.967(4) .
V9 O18 1.974(4) 2_556
V9 V2 3.113(2) 2_556
O21 V2 2.089(4) 2_556
O20 As3 1.866(4) 2_556
O20 V8 1.960(4) 2_556
O18 V9 1.974(4) 2_556
O16 V6 1.968(5) 2_556
O14 V1 2.094(4) 2_556
O9 As6 1.882(4) 2_556
O9 V6 1.967(4) 2_556
O9 V7 1.975(4) 2_556
O8 V9 1.954(4) 2_556
O3 As3 1.781(5) 2_556
O2 As6 1.757(6) 2_556
N1 C10 1.340(8) .
N1 C6 1.351(8) .
N5 C23 1.336(8) .
N5 C34 1.349(8) .
N6 C32 1.333(9) .
N6 C33 1.345(8) .
N4 C20 1.321(9) .
N4 C21 1.375(8) .
N2 C5 1.338(8) .
N2 C1 1.347(8) .
C6 C7 1.370(9) .
C6 C5 1.483(8) .
C21 C17 1.387(9) .
C21 C22 1.437(9) .
N3 C11 1.308(9) .
N3 C22 1.371(8) .
C34 C26 1.416(9) .
C34 C33 1.449(8) .
C33 C29 1.411(9) .
C26 C25 1.406(10) .
C26 C27 1.440(10) .
C20 C19 1.393(11) .
C22 C14 1.407(10) .
C5 C4 1.372(9) .
C10 C9 1.391(10) .
C29 C30 1.403(10) .
C29 C28 1.444(11) .
C32 C31 1.362(11) .
C23 C24 1.380(9) .
C31 C30 1.366(12) .
C24 C25 1.353(10) .
C9 C8 1.336(13) .
C7 C8 1.378(12) .
C14 C13 1.398(12) .
C14 C15 1.446(11) .
C4 C3 1.394(12) .
C17 C18 1.390(11) .
C17 C16 1.432(11) .
C27 C28 1.320(11) .
C18 C19 1.355(11) .
C11 C12 1.392(12) .
C1 C2 1.376(11) .
C13 C12 1.347(13) .
C15 C16 1.355(12) .
C2 C3 1.357(13) .
